data_1530636
loop_
_publ_author_name
'Rea, J.R.'
'Kostiner, E.'

_publ_section_title
;
 The crystal structure of Cu V O3 (II), a high-pressure Ilmenite phase
;
_journal_name_full 'Journal of Solid State Chemistry'
_journal_page_first 163
_journal_page_last 168
_journal_volume 7
_journal_year 1973
_chemical_formula_sum 'Cu O3 V'
_chemical_name_systematic 'Cu V O3'
_space_group_IT_number 148
_symmetry_space_group_name_Hall '-R 3'
_symmetry_space_group_name_H-M 'R -3 :H'
_cell_angle_alpha 90
_cell_angle_beta 90
_cell_angle_gamma 120
_cell_formula_units_Z 6
_cell_length_a 4.966
_cell_length_b 4.966
_cell_length_c 14.0845
_cell_volume 300.805
_citation_journal_id_ASTM JSSCBI
_cod_data_source_file Rea_JSSCBI_1973_11.cif
_cod_data_source_block Cu1O3V1
_cod_original_cell_volume 300.8053
_cod_original_formula_sum 'Cu1 O3 V1'
_cod_database_code 1530636

loop_
_symmetry_equiv_pos_as_xyz
x,y,z
-y,x-y,z
-x+y,-x,z
-x,-y,-z
y,-x+y,-z
x-y,x,-z
x+2/3,y+1/3,z+1/3
-y+2/3,x-y+1/3,z+1/3
-x+y+2/3,-x+1/3,z+1/3
-x+2/3,-y+1/3,-z+1/3
y+2/3,-x+y+1/3,-z+1/3
x-y+2/3,x+1/3,-z+1/3
x+1/3,y+2/3,z+2/3
-y+1/3,x-y+2/3,z+2/3
-x+y+1/3,-x+2/3,z+2/3
-x+1/3,-y+2/3,-z+2/3
y+1/3,-x+y+2/3,-z+2/3
x-y+1/3,x+2/3,-z+2/3

loop_
_atom_site_label
_atom_site_type_symbol
_atom_site_fract_x
_atom_site_fract_y
_atom_site_fract_z
_atom_site_occupancy
_atom_site_U_iso_or_equiv
Cu1 Cu+1 0 0 0.14183 1 0.0
O1 O-2 0.37045 0.008 0.0765 1 0.0
V1 V+4 0 0 0.35471 1 0.0
